data_4327789
loop_
_publ_author_name
'S. Kushwaha'
'Srinivas A. Rao'
'Padmaja P. Sudhakar'

_publ_section_title
;
 Fluorescent Uranyl Ion Lidded Cucurbit[5]uril Capsule
;
_journal_name_full 'Inorganic Chemistry'
_journal_page_first 267
_journal_page_last 273
_journal_paper_doi 10.1021/ic201641g
_journal_volume 51
_journal_year 2012
_chemical_formula_sum 'C30 H30 N28 O41 U2'
_chemical_formula_weight 1914.88
_chemical_name_systematic
; 
 ? 
;
_space_group_IT_number 15
_symmetry_cell_setting monoclinic
_symmetry_space_group_name_Hall '-C 2yc'
_symmetry_space_group_name_H-M 'C 1 2/c 1'
_atom_sites_solution_hydrogens geom
_atom_sites_solution_primary direct
_atom_sites_solution_secondary difmap
_audit_creation_method SHELXL-97
_cell_angle_alpha 90.00
_cell_angle_beta 102.859(2)
_cell_angle_gamma 90.00
_cell_formula_units_Z 4
_cell_length_a 15.0886(15)
_cell_length_b 14.5869(14)
_cell_length_c 24.889(2)
_cell_measurement_reflns_used 8350
_cell_measurement_temperature 298(2)
_cell_measurement_theta_max 25.96
_cell_measurement_theta_min 2.26
_cell_volume 5340.6(9)
_computing_cell_refinement 'Bruker SMART'
_computing_data_collection 'Bruker SMART'
_computing_data_reduction 'Bruker SAINT'
_computing_molecular_graphics 'Bruker SHELXTL'
_computing_publication_material 'Bruker SHELXTL'
_computing_structure_refinement 'SHELXL-97 (Sheldrick, 1997)'
_computing_structure_solution 'SHELXS-97 (Sheldrick, 1990)'
_diffrn_ambient_temperature 298(2)
_diffrn_measured_fraction_theta_full 1.000
_diffrn_measured_fraction_theta_max 1.000
_diffrn_measurement_device_type 'CCD area detector'
_diffrn_measurement_method 'phi and omega scans'
_diffrn_radiation_monochromator graphite
_diffrn_radiation_source 'fine-focus sealed tube'
_diffrn_radiation_type MoK\a
_diffrn_radiation_wavelength 0.71073
_diffrn_reflns_av_R_equivalents 0.0343
_diffrn_reflns_av_sigmaI/netI 0.0247
_diffrn_reflns_limit_h_max 17
_diffrn_reflns_limit_h_min -17
_diffrn_reflns_limit_k_max 17
_diffrn_reflns_limit_k_min -17
_diffrn_reflns_limit_l_max 29
_diffrn_reflns_limit_l_min -29
_diffrn_reflns_number 25040
_diffrn_reflns_theta_full 25.00
_diffrn_reflns_theta_max 25.00
_diffrn_reflns_theta_min 1.68
_exptl_absorpt_coefficient_mu 6.205
_exptl_absorpt_correction_T_max 0.4771
_exptl_absorpt_correction_T_min 0.2135
_exptl_absorpt_correction_type empirical
_exptl_absorpt_process_details 'Bruker SADABS'
_exptl_crystal_colour yellow
_exptl_crystal_density_diffrn 2.382
_exptl_crystal_description block
_exptl_crystal_F_000 3672
_exptl_crystal_size_max 0.36
_exptl_crystal_size_mid 0.22
_exptl_crystal_size_min 0.14
_refine_diff_density_max 1.323
_refine_diff_density_min -1.427
_refine_diff_density_rms 0.141
_refine_ls_extinction_method none
_refine_ls_goodness_of_fit_ref 1.028
_refine_ls_hydrogen_treatment mixed
_refine_ls_matrix_type full
_refine_ls_number_parameters 477
_refine_ls_number_reflns 4713
_refine_ls_number_restraints 0
_refine_ls_restrained_S_all 1.028
_refine_ls_R_factor_all 0.0395
_refine_ls_R_factor_gt 0.0349
_refine_ls_shift/su_max 0.002
_refine_ls_shift/su_mean 0.000
_refine_ls_structure_factor_coef Fsqd
_refine_ls_weighting_details 'calc w=1/[\s^2^(Fo^2^)+(0.0633P)^2^+34.6040P] where P=(Fo^2^+2Fc^2^)/3'
_refine_ls_weighting_scheme calc
_refine_ls_wR_factor_gt 0.0957
_refine_ls_wR_factor_ref 0.0992
_reflns_number_gt 4186
_reflns_number_total 4713
_reflns_threshold_expression >2sigma(I)
_cod_data_source_file ic201641g_si_002.cif
_cod_data_source_block skd905_m
_cod_original_sg_symbol_H-M 'C 1 2/c 1 '
_cod_database_code 4327789

loop_
_symmetry_equiv_pos_as_xyz
'x, y, z'
'-x, y, -z+1/2'
'x+1/2, y+1/2, z'
'-x+1/2, y+1/2, -z+1/2'
'-x, -y, -z'
'x, -y, z-1/2'
'-x+1/2, -y+1/2, -z'
'x+1/2, -y+1/2, z-1/2'

loop_
_atom_site_label
_atom_site_type_symbol
_atom_site_fract_x
_atom_site_fract_y
_atom_site_fract_z
_atom_site_U_iso_or_equiv
_atom_site_adp_type
_atom_site_occupancy
_atom_site_symmetry_multiplicity
_atom_site_calc_flag
_atom_site_refinement_flags
U1 U 0.206536(13) 0.342296(15) 0.274346(9) 0.03155(11) Uani 1 1 d .
N9 N 0.0832(3) 0.5857(3) 0.30354(19) 0.0289(10) Uani 1 1 d .
N10 N 0.0812(3) 0.5917(3) 0.21498(18) 0.0287(10) Uani 1 1 d .
N6 N -0.0739(3) 0.3468(3) 0.3896(2) 0.0298(10) Uani 1 1 d .
O3 O 0.2009(3) 0.3944(3) 0.36558(17) 0.0344(9) Uani 1 1 d .
N5 N 0.0907(4) 0.3465(3) 0.4095(2) 0.0325(11) Uani 1 1 d .
N4 N 0.0879(3) 0.1904(4) 0.3794(2) 0.0366(11) Uani 1 1 d .
N7 N -0.0747(3) 0.4905(3) 0.36299(19) 0.0308(10) Uani 1 1 d .
O4 O 0.1951(2) 0.5101(3) 0.27218(14) 0.0306(9) Uani 1 1 d .
N2 N 0.0817(3) 0.0975(3) 0.2105(2) 0.0354(11) Uani 1 1 d .
O1 O 0.1936(3) 0.2063(3) 0.21616(17) 0.0345(9) Uani 1 1 d .
O2 O 0.1976(3) 0.2072(3) 0.32904(17) 0.0369(9) Uani 1 1 d .
N3 N 0.0831(3) 0.1012(3) 0.3076(2) 0.0358(11) Uani 1 1 d .
N8 N 0.0899(3) 0.4897(3) 0.38285(19) 0.0301(10) Uani 1 1 d .
C7 C 0.1287(4) 0.1692(4) 0.3379(3) 0.0355(14) Uani 1 1 d .
C2 C 0.1231(4) 0.1686(4) 0.1909(3) 0.0307(13) Uani 1 1 d .
N1 N 0.0766(3) 0.1904(3) 0.1400(2) 0.0316(10) Uani 1 1 d .
C20 C 0.0022(4) 0.6391(4) 0.2814(2) 0.0295(12) Uani 1 1 d .
C18 C 0.1325(4) 0.4093(4) 0.3843(2) 0.0299(12) Uani 1 1 d .
C12 C 0.0093(4) 0.3833(4) 0.4237(2) 0.0307(12) Uani 1 1 d .
C1 C -0.0031(4) 0.0730(4) 0.1729(3) 0.0387(15) Uani 1 1 d .
C17 C 0.0093(4) 0.4836(4) 0.4056(2) 0.0294(12) Uani 1 1 d .
C15 C -0.1180(4) 0.4099(4) 0.3544(2) 0.0285(12) Uani 1 1 d .
C23 C 0.1252(4) 0.5584(4) 0.2644(2) 0.0284(12) Uani 1 1 d .
C14 C -0.1091(4) 0.2559(4) 0.3947(2) 0.0334(13) Uani 1 1 d .
H14A H -0.1750 0.2576 0.3848 0.040 Uiso 1 1 calc R
H14B H -0.0909 0.2362 0.4328 0.040 Uiso 1 1 calc R
C24 C 0.1100(4) 0.5748(4) 0.1643(2) 0.0294(12) Uani 1 1 d .
H24A H 0.1759 0.5727 0.1723 0.035 Uiso 1 1 calc R
H24B H 0.0906 0.6257 0.1394 0.035 Uiso 1 1 calc R
C21 C 0.1212(4) 0.5732(4) 0.3620(2) 0.0315(12) Uani 1 1 d .
H21A H 0.1870 0.5718 0.3685 0.038 Uiso 1 1 calc R
H21B H 0.1043 0.6249 0.3821 0.038 Uiso 1 1 calc R
C9 C 0.0062(4) 0.1366(4) 0.3770(3) 0.0355(13) Uani 1 1 d .
O6 O 0.0870(3) 0.3421(3) 0.2606(2) 0.0386(10) Uani 1 1 d .
O9 O -0.1903(3) 0.3961(3) 0.31901(16) 0.0312(9) Uani 1 1 d .
O5 O 0.3252(3) 0.3433(3) 0.2874(2) 0.0497(13) Uani 1 1 d .
C10 C 0.1258(4) 0.2548(4) 0.4222(2) 0.0368(14) Uani 1 1 d .
H10A H 0.1914 0.2557 0.4271 0.044 Uiso 1 1 calc R
H10B H 0.1118 0.2349 0.4566 0.044 Uiso 1 1 calc R
C5 C 0.1143(4) 0.0559(4) 0.2631(3) 0.0389(15) Uani 1 1 d .
H5A H 0.1802 0.0563 0.2715 0.047 Uiso 1 1 calc R
H5B H 0.0947 -0.0076 0.2612 0.047 Uiso 1 1 calc R
O8 O 0.1457(4) 0.4934(5) 0.5185(2) 0.0795(19) Uani 1 1 d .
O16 O 0.1564(4) 0.7698(4) 0.3555(3) 0.085(2) Uani 1 1 d .
O12 O 1.0298(5) 0.7692(4) 0.1024(2) 0.085(2) Uani 1 1 d .
O10 O 0.9519(5) 0.6849(4) 0.0383(3) 0.0722(17) Uani 1 1 d .
O11 O 0.9979(5) 0.8164(4) 0.0192(2) 0.0744(18) Uani 1 1 d .
N14 N 0.9934(5) 0.7557(4) 0.0545(3) 0.0536(16) Uani 1 1 d .
N12 N 0.1295(11) 0.8454(7) 0.3533(7) 0.119(5) Uani 1 1 d .
O18 O 0.1250(6) 0.9114(6) 0.3658(6) 0.151(5) Uani 1 1 d .
O17 O 0.0644(13) 0.8530(7) 0.3055(7) 0.166(6) Uani 1 1 d .
O14 O 0.8416(6) 0.9345(7) 0.4836(4) 0.122(3) Uani 1 1 d .
O13 O 0.9304(6) 0.9609(5) 0.4316(4) 0.108(3) Uani 1 1 d .
N13 N 0.8641(5) 0.9858(6) 0.4523(3) 0.0692(19) Uani 1 1 d .
O15 O 0.8302(5) 1.0576(5) 0.4371(3) 0.095(2) Uani 1 1 d .
N11 N 0.1890(5) 0.4338(7) 0.5469(3) 0.069(2) Uani 1 1 d .
O7 O 0.1677(7) 0.3521(7) 0.5382(4) 0.109(3) Uani 1 1 d .
O19 O 0.2606(12) 0.6247(7) 0.5641(8) 0.235(9) Uani 1 1 d .
O26 O 0.7500 0.7500 0.0000 0.197(9) Uani 1 2 d S
O20 O 0.2537(4) 0.4493(5) 0.5856(2) 0.0814(19) Uani 1 1 d .
H17 H 0.012(3) 0.524(3) 0.434(2) 0.009(11) Uiso 1 1 d .
H20A H 0.004(4) 0.692(4) 0.296(2) 0.016(13) Uiso 1 1 d .
H12 H 0.012(4) 0.381(4) 0.459(3) 0.033(16) Uiso 1 1 d .
H1 H 0.000(4) 0.013(4) 0.167(3) 0.031(16) Uiso 1 1 d .
H9 H 0.010(4) 0.105(4) 0.410(3) 0.034(16) Uiso 1 1 d .

loop_
_atom_site_aniso_label
_atom_site_aniso_U_11
_atom_site_aniso_U_22
_atom_site_aniso_U_33
_atom_site_aniso_U_23
_atom_site_aniso_U_13
_atom_site_aniso_U_12
U1 0.02451(15) 0.03823(16) 0.03241(16) 0.00682(9) 0.00741(10) 0.00122(8)
N9 0.031(2) 0.026(2) 0.027(2) -0.0009(19) 0.0034(19) -0.0030(19)
N10 0.030(2) 0.029(2) 0.026(2) 0.0035(19) 0.0044(19) -0.0003(19)
N6 0.029(3) 0.034(3) 0.027(3) 0.0023(19) 0.008(2) 0.0005(19)
O3 0.029(2) 0.041(2) 0.034(2) 0.0045(18) 0.0091(17) 0.0004(18)
N5 0.031(3) 0.037(3) 0.029(3) 0.007(2) 0.008(2) 0.007(2)
N4 0.035(3) 0.038(3) 0.041(3) 0.010(2) 0.016(2) 0.006(2)
N7 0.030(2) 0.032(3) 0.028(2) 0.000(2) 0.0032(19) 0.000(2)
O4 0.028(2) 0.037(2) 0.027(2) 0.0033(16) 0.0072(16) -0.0017(16)
N2 0.035(3) 0.031(3) 0.047(3) 0.004(2) 0.023(2) -0.002(2)
O1 0.034(2) 0.035(2) 0.037(2) 0.0054(18) 0.0149(18) -0.0004(18)
O2 0.030(2) 0.044(2) 0.040(2) 0.0129(19) 0.0150(18) 0.0059(19)
N3 0.037(3) 0.031(3) 0.046(3) 0.008(2) 0.024(2) 0.007(2)
N8 0.029(2) 0.035(3) 0.025(2) -0.001(2) 0.0042(19) -0.001(2)
C7 0.039(3) 0.033(3) 0.037(3) 0.015(3) 0.013(3) 0.017(3)
C2 0.032(3) 0.027(3) 0.040(3) 0.000(2) 0.023(3) 0.005(2)
N1 0.032(3) 0.032(2) 0.035(3) -0.002(2) 0.015(2) -0.005(2)
C20 0.037(3) 0.019(3) 0.033(3) -0.002(2) 0.009(2) 0.002(2)
C18 0.029(3) 0.038(3) 0.020(3) 0.000(2) 0.001(2) -0.003(2)
C12 0.033(3) 0.041(3) 0.019(3) 0.001(2) 0.007(2) 0.003(3)
C1 0.048(4) 0.023(3) 0.054(4) -0.012(3) 0.031(3) -0.004(3)
C17 0.030(3) 0.038(3) 0.020(3) -0.004(2) 0.004(2) -0.002(2)
C15 0.029(3) 0.034(3) 0.027(3) -0.005(2) 0.013(2) 0.001(2)
C23 0.030(3) 0.026(3) 0.029(3) -0.001(2) 0.004(2) -0.011(2)
C14 0.036(3) 0.035(3) 0.033(3) 0.000(2) 0.017(3) 0.000(2)
C24 0.032(3) 0.028(3) 0.028(3) 0.002(2) 0.007(2) -0.006(2)
C21 0.031(3) 0.034(3) 0.026(3) -0.007(2) -0.001(2) -0.006(2)
C9 0.040(3) 0.032(3) 0.040(4) 0.014(3) 0.020(3) 0.007(3)
O6 0.024(2) 0.044(3) 0.048(3) 0.0049(19) 0.0097(19) -0.0016(17)
O9 0.027(2) 0.035(2) 0.032(2) -0.0023(17) 0.0083(17) -0.0030(17)
O5 0.024(2) 0.072(4) 0.052(3) 0.014(2) 0.008(2) 0.005(2)
C10 0.036(3) 0.046(3) 0.028(3) 0.013(3) 0.006(2) 0.010(3)
C5 0.039(3) 0.027(3) 0.059(4) 0.010(3) 0.026(3) 0.008(2)
O8 0.075(4) 0.101(5) 0.056(4) 0.025(3) 0.001(3) 0.034(4)
O16 0.066(4) 0.036(3) 0.151(7) 0.009(3) 0.019(4) -0.004(3)
O12 0.136(6) 0.078(4) 0.038(3) 0.002(3) 0.009(3) 0.020(4)
O10 0.104(5) 0.049(3) 0.073(4) 0.001(3) 0.040(4) -0.010(3)
O11 0.119(5) 0.058(3) 0.046(3) 0.006(3) 0.019(3) -0.020(4)
N14 0.079(4) 0.045(4) 0.043(4) 0.007(3) 0.027(3) 0.009(3)
N12 0.167(14) 0.051(7) 0.181(15) -0.010(7) 0.129(13) -0.015(7)
O18 0.080(5) 0.055(5) 0.319(16) 0.023(7) 0.049(7) 0.026(4)
O17 0.270(19) 0.079(6) 0.196(13) -0.007(8) 0.155(13) -0.037(8)
O14 0.113(7) 0.135(7) 0.135(7) 0.059(6) 0.064(6) 0.024(5)
O13 0.118(6) 0.071(4) 0.162(8) 0.040(5) 0.085(6) 0.017(4)
N13 0.059(4) 0.072(5) 0.075(5) 0.016(4) 0.010(4) 0.006(4)
O15 0.084(5) 0.077(5) 0.111(6) 0.007(4) -0.007(4) 0.005(4)
N11 0.054(4) 0.116(7) 0.039(4) 0.007(4) 0.014(3) 0.014(4)
O7 0.121(7) 0.111(7) 0.079(6) 0.015(5) -0.009(5) 0.005(5)
O19 0.38(2) 0.070(6) 0.35(2) 0.025(10) 0.287(19) 0.030(10)
O26 0.167(15) 0.26(2) 0.157(14) -0.132(15) 0.027(11) -0.065(14)
O20 0.082(4) 0.103(5) 0.049(3) 0.015(3) -0.007(3) 0.033(4)

loop_
_atom_type_symbol
_atom_type_description
_atom_type_scat_dispersion_real
_atom_type_scat_dispersion_imag
_atom_type_scat_source
C C 0.0033 0.0016 'International Tables Vol C Tables 4.2.6.8 and 6.1.1.4'
H H 0.0000 0.0000 'International Tables Vol C Tables 4.2.6.8 and 6.1.1.4'
O O 0.0106 0.0060 'International Tables Vol C Tables 4.2.6.8 and 6.1.1.4'
U U -9.6767 9.6646 'International Tables Vol C Tables 4.2.6.8 and 6.1.1.4'
N N 0.0061 0.0033 'International Tables Vol C Tables 4.2.6.8 and 6.1.1.4'

loop_
_geom_angle_atom_site_label_1
_geom_angle_atom_site_label_2
_geom_angle_atom_site_label_3
_geom_angle
_geom_angle_site_symmetry_1
_geom_angle_site_symmetry_3
O5 U1 O6 179.4(2) . .
O5 U1 O9 93.25(19) . 2
O6 U1 O9 86.17(18) . 2
O5 U1 O3 94.1(2) . .
O6 U1 O3 86.25(19) . .
O9 U1 O3 141.83(14) 2 .
O5 U1 O2 94.88(18) . .
O6 U1 O2 85.70(17) . .
O9 U1 O2 143.26(14) 2 .
O3 U1 O2 73.09(14) . .
O5 U1 O1 93.5(2) . .
O6 U1 O1 86.55(17) . .
O9 U1 O1 73.44(13) 2 .
O3 U1 O1 143.14(13) . .
O2 U1 O1 70.35(15) . .
O5 U1 O4 93.45(18) . .
O6 U1 O4 86.18(16) . .
O9 U1 O4 70.31(12) 2 .
O3 U1 O4 71.89(13) . .
O2 U1 O4 144.47(13) . .
O1 U1 O4 143.39(12) . .
C23 N9 C20 112.3(5) . .
C23 N9 C21 123.3(5) . .
C20 N9 C21 124.0(5) . .
C23 N10 C24 123.5(5) . .
C23 N10 C20 111.8(5) . 2
C24 N10 C20 124.5(5) . 2
C15 N6 C14 123.4(5) . .
C15 N6 C12 111.7(5) . .
C14 N6 C12 124.8(5) . .
C18 O3 U1 127.8(4) . .
C18 N5 C10 123.0(5) . .
C18 N5 C12 111.7(5) . .
C10 N5 C12 125.2(5) . .
C7 N4 C10 122.8(5) . .
C7 N4 C9 111.9(5) . .
C10 N4 C9 125.2(5) . .
C15 N7 C24 123.7(5) . 2
C15 N7 C17 111.6(5) . .
C24 N7 C17 124.6(5) 2 .
C23 O4 U1 128.3(3) . .
C2 N2 C5 124.3(5) . .
C2 N2 C1 111.5(5) . .
C5 N2 C1 124.1(5) . .
C2 O1 U1 127.6(3) . .
C7 O2 U1 128.2(4) . .
C7 N3 C5 123.6(5) . .
C7 N3 C1 112.3(5) . 2
C5 N3 C1 124.0(5) . 2
C18 N8 C21 123.9(5) . .
C18 N8 C17 112.0(5) . .
C21 N8 C17 124.0(5) . .
O2 C7 N3 125.1(6) . .
O2 C7 N4 125.2(6) . .
N3 C7 N4 109.7(5) . .
O1 C2 N1 125.7(5) . .
O1 C2 N2 124.7(6) . .
N1 C2 N2 109.6(5) . .
C2 N1 C14 123.1(5) . 2
C2 N1 C9 112.4(5) . 2
C14 N1 C9 124.4(5) 2 2
N9 C20 N10 112.9(4) . 2
N9 C20 C20 103.1(5) . 2
N10 C20 C20 102.6(5) 2 2
N9 C20 H20A 113(4) . .
N10 C20 H20A 110(4) 2 .
C20 C20 H20A 114(4) 2 .
O3 C18 N8 125.3(5) . .
O3 C18 N5 124.9(5) . .
N8 C18 N5 109.8(5) . .
N6 C12 N5 113.0(5) . .
N6 C12 C17 103.6(4) . .
N5 C12 C17 103.1(5) . .
N6 C12 H12 115(4) . .
N5 C12 H12 112(4) . .
C17 C12 H12 109(4) . .
N2 C1 N3 113.1(5) . 2
N2 C1 C9 103.6(5) . 2
N3 C1 C9 102.8(5) 2 2
N2 C1 H1 106(4) . .
N3 C1 H1 114(4) 2 .
C9 C1 H1 117(4) 2 .
N8 C17 N7 112.2(4) . .
N8 C17 C12 103.2(5) . .
N7 C17 C12 102.9(4) . .
N8 C17 H17 112(3) . .
N7 C17 H17 113(3) . .
C12 C17 H17 113(3) . .
O9 C15 N7 124.8(5) . .
O9 C15 N6 125.1(5) . .
N7 C15 N6 110.2(5) . .
O4 C23 N9 125.2(5) . .
O4 C23 N10 124.9(5) . .
N9 C23 N10 109.9(5) . .
N6 C14 N1 111.9(5) . 2
N6 C14 H14A 109.2 . .
N1 C14 H14A 109.2 2 .
N6 C14 H14B 109.2 . .
N1 C14 H14B 109.2 2 .
H14A C14 H14B 107.9 . .
N10 C24 N7 113.9(4) . 2
N10 C24 H24A 108.8 . .
N7 C24 H24A 108.8 2 .
N10 C24 H24B 108.8 . .
N7 C24 H24B 108.8 2 .
H24A C24 H24B 107.7 . .
N8 C21 N9 112.2(4) . .
N8 C21 H21A 109.2 . .
N9 C21 H21A 109.2 . .
N8 C21 H21B 109.2 . .
N9 C21 H21B 109.2 . .
H21A C21 H21B 107.9 . .
N4 C9 N1 112.7(5) . 2
N4 C9 C1 103.4(5) . 2
N1 C9 C1 102.6(5) 2 2
N4 C9 H9 110(4) . .
N1 C9 H9 114(4) 2 .
C1 C9 H9 113(4) 2 .
C15 O9 U1 127.8(3) . 2
N4 C10 N5 112.2(5) . .
N4 C10 H10A 109.2 . .
N5 C10 H10A 109.2 . .
N4 C10 H10B 109.2 . .
N5 C10 H10B 109.2 . .
H10A C10 H10B 107.9 . .
N2 C5 N3 113.6(5) . .
N2 C5 H5A 108.8 . .
N3 C5 H5A 108.8 . .
N2 C5 H5B 108.8 . .
N3 C5 H5B 108.8 . .
H5A C5 H5B 107.7 . .
O12 N14 O10 123.1(7) . .
O12 N14 O11 119.2(7) . .
O10 N14 O11 117.7(7) . .
O18 N12 O16 157(2) . .
O18 N12 O17 96.0(16) . .
O16 N12 O17 106.9(14) . .
O14 N13 O15 127.0(9) . .
O14 N13 O13 116.8(8) . .
O15 N13 O13 116.2(8) . .
O8 N11 O20 123.7(10) . .
O8 N11 O7 120.0(8) . .
O20 N11 O7 116.3(8) . .

loop_
_geom_bond_atom_site_label_1
_geom_bond_atom_site_label_2
_geom_bond_distance
_geom_bond_site_symmetry_2
U1 O5 1.748(5) .
U1 O6 1.759(4) .
U1 O9 2.413(4) 2
U1 O3 2.414(4) .
U1 O2 2.416(4) .
U1 O1 2.438(4) .
U1 O4 2.454(4) .
N9 C23 1.335(7) .
N9 C20 1.452(7) .
N9 C21 1.452(7) .
N10 C23 1.351(7) .
N10 C24 1.443(7) .
N10 C20 1.456(7) 2
N6 C15 1.340(7) .
N6 C14 1.445(7) .
N6 C12 1.451(8) .
O3 C18 1.243(7) .
N5 C18 1.344(7) .
N5 C10 1.446(7) .
N5 C12 1.454(8) .
N4 C7 1.350(8) .
N4 C10 1.439(8) .
N4 C9 1.452(8) .
N7 C15 1.339(7) .
N7 C24 1.448(7) 2
N7 C17 1.464(7) .
O4 C23 1.247(7) .
N2 C2 1.355(7) .
N2 C5 1.427(8) .
N2 C1 1.453(9) .
O1 C2 1.238(7) .
O2 C7 1.241(7) .
N3 C7 1.341(8) .
N3 C5 1.455(8) .
N3 C1 1.458(8) 2
N8 C18 1.334(8) .
N8 C21 1.443(7) .
N8 C17 1.454(7) .
C2 N1 1.341(8) .
N1 C14 1.446(7) 2
N1 C9 1.457(8) 2
C20 N10 1.456(8) 2
C20 C20 1.550(12) 2
C20 H20A 0.85(6) .
C12 C17 1.531(8) .
C12 H12 0.87(7) .
C1 N3 1.458(8) 2
C1 C9 1.542(9) 2
C1 H1 0.89(6) .
C17 H17 0.92(5) .
C15 O9 1.257(7) .
C14 N1 1.446(7) 2
C14 H14A 0.9700 .
C14 H14B 0.9700 .
C24 N7 1.448(7) 2
C24 H24A 0.9700 .
C24 H24B 0.9700 .
C21 H21A 0.9700 .
C21 H21B 0.9700 .
C9 N1 1.457(8) 2
C9 C1 1.542(9) 2
C9 H9 0.94(7) .
O9 U1 2.413(4) 2
C10 H10A 0.9700 .
C10 H10B 0.9700 .
C5 H5A 0.9700 .
C5 H5B 0.9700 .
O8 N11 1.215(9) .
O16 N12 1.172(13) .
O12 N14 1.213(8) .
O10 N14 1.229(9) .
O11 N14 1.259(8) .
N12 O18 1.019(12) .
N12 O17 1.37(2) .
O14 N13 1.182(10) .
O13 N13 1.277(10) .
N13 O15 1.189(9) .
N11 O20 1.230(9) .
N11 O7 1.241(11) .

loop_
_geom_hbond_atom_site_label_D
_geom_hbond_atom_site_label_H
_geom_hbond_atom_site_label_A
_geom_hbond_distance_DH
_geom_hbond_distance_HA
_geom_hbond_distance_DA
_geom_hbond_angle_DHA
_geom_hbond_site_symmetry_A
C24 H24A O2 0.97 2.74 3.460(7) 131.3 4
C24 H24B O12 0.97 2.39 3.324(8) 162.4 1_455
C20 H20A O17 0.85(6) 2.51(6) 3.275(12) 150(5) .
C21 H21B O10 0.97 2.48 3.353(8) 149.4 2_655
C21 H21A O15 0.97 2.45 3.297(9) 146.0 3_445
C17 H17 O10 0.92(5) 2.47(5) 3.248(9) 142(4) 2_655
C12 H12 O10 0.87(7) 2.54(7) 3.313(8) 148(5) 6_466
C14 H14B O10 0.97 2.81 3.591(9) 138.5 6_466
C14 H14A O16 0.97 2.49 3.460(9) 176.6 3_445
C10 H10A O7 0.97 2.63 3.429(11) 139.6 7_556
C10 H10B O14 0.97 2.89 3.586(10) 129.4 5_666
C10 H10B O11 0.97 2.67 3.565(9) 153.2 6_466
C14 H14B O11 0.97 2.39 3.331(9) 162.4 6_466
C9 H9 O13 0.94(7) 2.53(6) 3.226(9) 131(5) 1_445
C5 H5B O17 0.97 2.40 3.285(12) 150.7 1_545
C1 H1 O17 0.89(6) 2.68(6) 3.416(13) 141(5) 2_545
C5 H5A O4 0.97 2.47 3.257(7) 138.6 4_545
